data_2234688
loop_
_publ_author_name
'Kim, Jong Tae'
'Gayathri, D.'
'Gupta, Vivek K.'
'Kant, Rajni'
'Jeong, Yeon Tae'

_publ_section_title
;
 1-(4-Chlorophenyl)-1<i>H</i>-1,2,3,4-tetrazole
;
_journal_coeditor_code IS5104
_journal_issue 5
_journal_name_full 'Acta Crystallographica Section E'
_journal_page_first o1344
_journal_paper_doi 10.1107/S1600536812014353
_journal_volume 68
_journal_year 2012
_chemical_formula_iupac 'C7 H5 Cl N4'
_chemical_formula_moiety 'C7 H5 Cl N4'
_chemical_formula_sum 'C7 H5 Cl N4'
_chemical_formula_weight 180.60
_chemical_name_systematic
;
1-(4-Chlorophenyl)-1<i>H</i>-1,2,3,4-tetrazole
;
_space_group_IT_number 14
_symmetry_cell_setting monoclinic
_symmetry_space_group_name_Hall '-P 2ybc'
_symmetry_space_group_name_H-M 'P 1 21/c 1'
_atom_sites_solution_hydrogens geom
_atom_sites_solution_primary direct
_atom_sites_solution_secondary difmap
_audit_creation_method SHELXL-97
_cell_angle_alpha 90.00
_cell_angle_beta 95.640(3)
_cell_angle_gamma 90.00
_cell_formula_units_Z 8
_cell_length_a 3.8626(2)
_cell_length_b 27.9946(10)
_cell_length_c 14.4943(5)
_cell_measurement_reflns_used 7146
_cell_measurement_temperature 293(2)
_cell_measurement_theta_max 28.9855
_cell_measurement_theta_min 3.5632
_cell_volume 1559.71(11)
_computing_cell_refinement 'CrysAlis PRO (Oxford Diffraction, 2010)'
_computing_data_collection 'CrysAlis PRO (Oxford Diffraction, 2010)'
_computing_data_reduction 'CrysAlis PRO (Oxford Diffraction, 2010)'
_computing_molecular_graphics 'PLATON (Spek, 2009)'
_computing_publication_material 'PLATON (Spek, 2009)'
_computing_structure_refinement 'SHELXL97 (Sheldrick, 2008)'
_computing_structure_solution 'SHELXS97 (Sheldrick, 2008)'
_diffrn_ambient_temperature 293(2)
_diffrn_detector_area_resol_mean 16.1049
_diffrn_measured_fraction_theta_full 0.996
_diffrn_measured_fraction_theta_max 0.996
_diffrn_measurement_device_type 'Oxford Diffraction Xcalibur Sapphire3'
_diffrn_measurement_method '\w scans'
_diffrn_radiation_monochromator graphite
_diffrn_radiation_source 'fine-focus sealed tube'
_diffrn_radiation_type MoK\a
_diffrn_radiation_wavelength 0.71073
_diffrn_reflns_av_R_equivalents 0.0383
_diffrn_reflns_av_sigmaI/netI 0.0330
_diffrn_reflns_limit_h_max 4
_diffrn_reflns_limit_h_min -4
_diffrn_reflns_limit_k_max 35
_diffrn_reflns_limit_k_min -35
_diffrn_reflns_limit_l_max 18
_diffrn_reflns_limit_l_min -18
_diffrn_reflns_number 16702
_diffrn_reflns_theta_full 27.00
_diffrn_reflns_theta_max 27.00
_diffrn_reflns_theta_min 3.57
_diffrn_standards_decay_% 0
_diffrn_standards_interval_count 0
_diffrn_standards_interval_time 0
_diffrn_standards_number 0
_exptl_absorpt_coefficient_mu 0.431
_exptl_absorpt_correction_T_max 0.917
_exptl_absorpt_correction_T_min 0.795
_exptl_absorpt_correction_type multi-scan
_exptl_absorpt_process_details
;
(<i>CrysAlis PRO</i>; Oxford Diffraction, 2010)
;
_exptl_crystal_colour white
_exptl_crystal_density_diffrn 1.538
_exptl_crystal_density_method 'not measured'
_exptl_crystal_description block
_exptl_crystal_F_000 736
_exptl_crystal_size_max 0.3
_exptl_crystal_size_mid 0.2
_exptl_crystal_size_min 0.2
_refine_diff_density_max 0.181
_refine_diff_density_min -0.217
_refine_ls_extinction_method none
_refine_ls_goodness_of_fit_ref 1.069
_refine_ls_hydrogen_treatment constr
_refine_ls_matrix_type full
_refine_ls_number_parameters 217
_refine_ls_number_reflns 3366
_refine_ls_number_restraints 0
_refine_ls_restrained_S_all 1.069
_refine_ls_R_factor_all 0.0693
_refine_ls_R_factor_gt 0.0494
_refine_ls_shift/su_max 0.001
_refine_ls_shift/su_mean 0.000
_refine_ls_structure_factor_coef Fsqd
_refine_ls_weighting_details 'calc w=1/[\s^2^(Fo^2^)+(0.0300P)^2^+0.7614P] where P=(Fo^2^+2Fc^2^)/3'
_refine_ls_weighting_scheme calc
_refine_ls_wR_factor_gt 0.0937
_refine_ls_wR_factor_ref 0.1005
_reflns_number_gt 2610
_reflns_number_total 3366
_reflns_threshold_expression I>2sigma(I)
_cod_data_source_file is5104.cif
_cod_data_source_block I
_cod_original_sg_symbol_H-M 'P 21/c'
_cod_database_code 2234688
_cod_database_fobs_code 2234688

loop_
_symmetry_equiv_pos_as_xyz
'x, y, z'
'-x, y+1/2, -z+1/2'
'-x, -y, -z'
'x, -y-1/2, z-1/2'

loop_
_atom_site_type_symbol
_atom_site_label
_atom_site_fract_x
_atom_site_fract_y
_atom_site_fract_z
_atom_site_U_iso_or_equiv
_atom_site_adp_type
_atom_site_calc_flag
_atom_site_refinement_flags
_atom_site_occupancy
_atom_site_symmetry_multiplicity
C C1A 0.6813(6) 0.49499(9) 0.21942(16) 0.0471(6) Uani d . 1 1
H H1A 0.7806 0.4769 0.1750 0.057 Uiso calc R 1 1
C C2A 0.8047(5) 0.44145(7) 0.35903(15) 0.0334(5) Uani d . 1 1
C C3A 0.8223(6) 0.44243(8) 0.45455(15) 0.0406(5) Uani d . 1 1
H H3A 0.7443 0.4691 0.4848 0.049 Uiso calc R 1 1
C C4A 0.9559(6) 0.40373(8) 0.50482(16) 0.0420(5) Uani d . 1 1
H H4A 0.9670 0.4040 0.5692 0.050 Uiso calc R 1 1
C C5A 1.0728(5) 0.36472(8) 0.45945(15) 0.0373(5) Uani d . 1 1
C C6A 1.0536(6) 0.36342(8) 0.36386(16) 0.0434(5) Uani d . 1 1
H H6A 1.1318 0.3368 0.3338 0.052 Uiso calc R 1 1
C C7A 0.9169(6) 0.40214(8) 0.31318(15) 0.0424(5) Uani d . 1 1
H H7A 0.9010 0.4016 0.2487 0.051 Uiso calc R 1 1
N N1A 0.5321(6) 0.53656(7) 0.20473(15) 0.0525(5) Uani d . 1 1
N N2A 0.4223(6) 0.54976(7) 0.28770(15) 0.0561(6) Uani d . 1 1
N N3A 0.5037(6) 0.51752(7) 0.34968(14) 0.0523(5) Uani d . 1 1
N N4A 0.6693(4) 0.48236(6) 0.30800(12) 0.0368(4) Uani d . 1 1
Cl Cl1 1.24583(17) 0.31657(2) 0.52393(4) 0.05170(18) Uani d . 1 1
C C1B 0.9963(7) 0.92383(9) 0.51988(17) 0.0507(6) Uani d . 1 1
H H1B 1.1251 0.9410 0.5663 0.061 Uiso calc R 1 1
C C2B 1.0545(6) 0.84159(8) 0.58921(15) 0.0378(5) Uani d . 1 1
C C3B 1.1628(6) 0.79776(9) 0.56058(17) 0.0481(6) Uani d . 1 1
H H3B 1.1582 0.7909 0.4977 0.058 Uiso calc R 1 1
C C4B 1.2783(6) 0.76411(9) 0.62583(18) 0.0493(6) Uani d . 1 1
H H4B 1.3517 0.7343 0.6073 0.059 Uiso calc R 1 1
C C5B 1.2846(6) 0.77494(8) 0.71897(16) 0.0410(5) Uani d . 1 1
C C6B 1.1770(6) 0.81872(8) 0.74729(16) 0.0465(6) Uani d . 1 1
H H6B 1.1841 0.8257 0.8102 0.056 Uiso calc R 1 1
C C7B 1.0581(6) 0.85244(8) 0.68223(16) 0.0429(5) Uani d . 1 1
H H7B 0.9814 0.8821 0.7008 0.052 Uiso calc R 1 1
N N1B 0.8456(6) 0.94204(9) 0.44305(16) 0.0615(6) Uani d . 1 1
N N2B 0.6892(6) 0.90440(10) 0.39623(15) 0.0644(6) Uani d . 1 1
N N3B 0.7429(6) 0.86506(9) 0.44239(15) 0.0578(6) Uani d . 1 1
N N4B 0.9373(5) 0.87688(7) 0.52159(12) 0.0418(5) Uani d . 1 1
Cl Cl2 1.43462(19) 0.73209(2) 0.80028(5) 0.0613(2) Uani d . 1 1

loop_
_atom_site_aniso_label
_atom_site_aniso_U_11
_atom_site_aniso_U_22
_atom_site_aniso_U_33
_atom_site_aniso_U_12
_atom_site_aniso_U_13
_atom_site_aniso_U_23
C1A 0.0595(15) 0.0454(14) 0.0359(13) 0.0024(12) 0.0023(11) -0.0014(11)
C2A 0.0320(11) 0.0354(11) 0.0327(12) -0.0031(9) 0.0031(8) -0.0017(9)
C3A 0.0485(14) 0.0385(12) 0.0355(13) 0.0007(10) 0.0082(10) -0.0075(10)
C4A 0.0502(14) 0.0453(13) 0.0305(12) -0.0030(11) 0.0048(10) -0.0025(10)
C5A 0.0346(11) 0.0389(12) 0.0384(12) -0.0026(9) 0.0028(9) 0.0003(10)
C6A 0.0500(14) 0.0402(12) 0.0406(13) 0.0049(10) 0.0080(10) -0.0065(11)
C7A 0.0512(14) 0.0474(13) 0.0290(12) 0.0029(11) 0.0059(10) -0.0050(10)
N1A 0.0636(14) 0.0467(12) 0.0455(13) 0.0026(10) -0.0029(10) 0.0016(10)
N2A 0.0685(15) 0.0482(12) 0.0507(14) 0.0092(11) 0.0021(11) 0.0003(11)
N3A 0.0667(14) 0.0457(12) 0.0454(13) 0.0135(10) 0.0098(10) -0.0020(10)
N4A 0.0395(10) 0.0353(10) 0.0354(10) -0.0021(8) 0.0030(8) -0.0035(8)
Cl1 0.0571(4) 0.0493(3) 0.0477(4) 0.0085(3) 0.0000(3) 0.0054(3)
C1B 0.0543(15) 0.0572(16) 0.0404(14) -0.0027(12) 0.0032(11) 0.0054(12)
C2B 0.0355(11) 0.0440(12) 0.0341(12) -0.0057(10) 0.0050(9) -0.0016(10)
C3B 0.0568(15) 0.0546(15) 0.0341(13) -0.0037(12) 0.0101(11) -0.0107(12)
C4B 0.0551(15) 0.0434(13) 0.0504(16) 0.0031(11) 0.0100(12) -0.0081(12)
C5B 0.0358(12) 0.0426(12) 0.0442(14) -0.0030(10) 0.0027(10) 0.0035(11)
C6B 0.0565(15) 0.0508(14) 0.0320(12) 0.0020(12) 0.0033(10) -0.0053(11)
C7B 0.0506(14) 0.0416(12) 0.0369(13) 0.0048(11) 0.0059(10) -0.0060(10)
N1B 0.0652(15) 0.0721(15) 0.0469(14) 0.0012(12) 0.0039(11) 0.0161(12)
N2B 0.0654(15) 0.0881(18) 0.0385(12) 0.0015(14) -0.0006(11) 0.0108(13)
N3B 0.0596(14) 0.0760(16) 0.0356(12) -0.0056(12) -0.0065(10) -0.0005(11)
N4B 0.0410(11) 0.0525(12) 0.0316(11) -0.0038(9) 0.0027(8) 0.0008(9)
Cl2 0.0659(4) 0.0552(4) 0.0607(4) 0.0056(3) -0.0037(3) 0.0109(3)

loop_
_atom_type_symbol
_atom_type_description
_atom_type_scat_dispersion_real
_atom_type_scat_dispersion_imag
_atom_type_scat_source
C C 0.0033 0.0016 'International Tables Vol C Tables 4.2.6.8 and 6.1.1.4'
H H 0.0000 0.0000 'International Tables Vol C Tables 4.2.6.8 and 6.1.1.4'
N N 0.0061 0.0033 'International Tables Vol C Tables 4.2.6.8 and 6.1.1.4'
Cl Cl 0.1484 0.1585 'International Tables Vol C Tables 4.2.6.8 and 6.1.1.4'

loop_
_geom_angle_atom_site_label_1
_geom_angle_atom_site_label_2
_geom_angle_atom_site_label_3
_geom_angle
N1A C1A N4A 109.6(2)
N1A C1A H1A 125.2
N4A C1A H1A 125.2
C7A C2A C3A 120.9(2)
C7A C2A N4A 120.34(19)
C3A C2A N4A 118.77(19)
C4A C3A C2A 119.6(2)
C4A C3A H3A 120.2
C2A C3A H3A 120.2
C5A C4A C3A 119.7(2)
C5A C4A H4A 120.1
C3A C4A H4A 120.1
C4A C5A C6A 120.9(2)
C4A C5A Cl1 119.12(17)
C6A C5A Cl1 119.99(17)
C5A C6A C7A 119.5(2)
C5A C6A H6A 120.3
C7A C6A H6A 120.3
C2A C7A C6A 119.4(2)
C2A C7A H7A 120.3
C6A C7A H7A 120.3
C1A N1A N2A 105.5(2)
N3A N2A N1A 110.40(19)
N2A N3A N4A 107.00(19)
C1A N4A N3A 107.45(18)
C1A N4A C2A 131.41(19)
N3A N4A C2A 121.11(18)
N1B C1B N4B 109.7(2)
N1B C1B H1B 125.2
N4B C1B H1B 125.2
C3B C2B C7B 121.2(2)
C3B C2B N4B 119.6(2)
C7B C2B N4B 119.2(2)
C2B C3B C4B 119.4(2)
C2B C3B H3B 120.3
C4B C3B H3B 120.3
C3B C4B C5B 119.6(2)
C3B C4B H4B 120.2
C5B C4B H4B 120.2
C6B C5B C4B 120.8(2)
C6B C5B Cl2 120.29(19)
C4B C5B Cl2 118.89(18)
C5B C6B C7B 119.8(2)
C5B C6B H6B 120.1
C7B C6B H6B 120.1
C6B C7B C2B 119.2(2)
C6B C7B H7B 120.4
C2B C7B H7B 120.4
C1B N1B N2B 105.2(2)
N3B N2B N1B 111.1(2)
N2B N3B N4B 106.2(2)
C1B N4B N3B 107.9(2)
C1B N4B C2B 130.4(2)
N3B N4B C2B 121.6(2)

loop_
_geom_bond_atom_site_label_1
_geom_bond_atom_site_label_2
_geom_bond_distance
C1A N1A 1.307(3)
C1A N4A 1.337(3)
C1A H1A 0.9300
C2A C7A 1.377(3)
C2A C3A 1.380(3)
C2A N4A 1.434(3)
C3A C4A 1.378(3)
C3A H3A 0.9300
C4A C5A 1.374(3)
C4A H4A 0.9300
C5A C6A 1.381(3)
C5A Cl1 1.736(2)
C6A C7A 1.385(3)
C6A H6A 0.9300
C7A H7A 0.9300
N1A N2A 1.365(3)
N2A N3A 1.290(3)
N3A N4A 1.349(2)
C1B N1B 1.308(3)
C1B N4B 1.335(3)
C1B H1B 0.9300
C2B C3B 1.374(3)
C2B C7B 1.381(3)
C2B N4B 1.433(3)
C3B C4B 1.378(3)
C3B H3B 0.9300
C4B C5B 1.381(3)
C4B H4B 0.9300
C5B C6B 1.370(3)
C5B Cl2 1.741(2)
C6B C7B 1.381(3)
C6B H6B 0.9300
C7B H7B 0.9300
N1B N2B 1.362(3)
N2B N3B 1.295(3)
N3B N4B 1.350(3)

loop_
_geom_hbond_atom_site_label_D
_geom_hbond_atom_site_label_H
_geom_hbond_atom_site_label_A
_geom_hbond_site_symmetry_A
_geom_hbond_distance_DH
_geom_hbond_distance_HA
_geom_hbond_distance_DA
_geom_hbond_angle_DHA
C1A H1A N1B 2_745 0.93 2.54 3.454(3) 167
C1B H1B N1A 4_676 0.93 2.50 3.406(3) 163

loop_
_geom_torsion_atom_site_label_1
_geom_torsion_atom_site_label_2
_geom_torsion_atom_site_label_3
_geom_torsion_atom_site_label_4
_geom_torsion
C7A C2A C3A C4A 0.4(3)
N4A C2A C3A C4A -179.11(19)
C2A C3A C4A C5A 0.5(3)
C3A C4A C5A C6A -0.9(3)
C3A C4A C5A Cl1 179.15(17)
C4A C5A C6A C7A 0.5(3)
Cl1 C5A C6A C7A -179.63(17)
C3A C2A C7A C6A -0.9(3)
N4A C2A C7A C6A 178.63(19)
C5A C6A C7A C2A 0.5(3)
N4A C1A N1A N2A -0.4(3)
C1A N1A N2A N3A 0.3(3)
N1A N2A N3A N4A 0.0(3)
N1A C1A N4A N3A 0.4(3)
N1A C1A N4A C2A -177.6(2)
N2A N3A N4A C1A -0.2(3)
N2A N3A N4A C2A 178.05(19)
C7A C2A N4A C1A -13.8(3)
C3A C2A N4A C1A 165.7(2)
C7A C2A N4A N3A 168.4(2)
C3A C2A N4A N3A -12.0(3)
C7B C2B C3B C4B -0.3(4)
N4B C2B C3B C4B 179.4(2)
C2B C3B C4B C5B -0.2(4)
C3B C4B C5B C6B 0.0(4)
C3B C4B C5B Cl2 -179.50(18)
C4B C5B C6B C7B 0.5(4)
Cl2 C5B C6B C7B -179.93(18)
C5B C6B C7B C2B -0.9(4)
C3B C2B C7B C6B 0.8(3)
N4B C2B C7B C6B -178.8(2)
N4B C1B N1B N2B -0.1(3)
C1B N1B N2B N3B -0.1(3)
N1B N2B N3B N4B 0.3(3)
N1B C1B N4B N3B 0.3(3)
N1B C1B N4B C2B 178.2(2)
N2B N3B N4B C1B -0.4(3)
N2B N3B N4B C2B -178.4(2)
C3B C2B N4B C1B -138.5(3)
C7B C2B N4B C1B 41.1(3)
C3B C2B N4B N3B 39.1(3)
C7B C2B N4B N3B -141.3(2)

loop_
_cod_related_entry_id
_cod_related_entry_database
_cod_related_entry_code
1 ChemSpider 237438
